data_2004558
loop_
_publ_author_name
'Kopf, J.'
'Wrobel, M. N.'
'Margaretha, P.'

_publ_section_title 1,3-Bis(2,5-dihydro-5,5-dimethyl-2-oxo-1-pyrrolyl)-2,2-dimethyl-1,3-propanedione
_journal_issue 3
_journal_name_full 'Acta Crystallographica Section C'
_journal_page_first 672
_journal_page_last 674
_journal_paper_doi 10.1107/S0108270195012960
_journal_volume 52
_journal_year 1996
_chemical_formula_moiety 'C17 H22 N2 O4'
_chemical_formula_sum 'C17 H22 N2 O4'
_chemical_formula_weight 318.37
_chemical_melting_point 401.5(5)
_chemical_name_systematic
;
1,1'-(2,2-Dimethyl-1,3-propanedioyl)-5,5,5',5'-tetramethyl-
bis-(1H-pyrrole)-2,2'(5H,5'H)-dione
;
_space_group_IT_number 14
_symmetry_cell_setting monoclinic
_symmetry_space_group_name_Hall '-P 2yn'
_symmetry_space_group_name_H-M 'P 1 21/n 1'
_audit_creation_method SHELXL
_cell_angle_alpha 90
_cell_angle_beta 99.390(10)
_cell_angle_gamma 90
_cell_formula_units_Z 4
_cell_length_a 10.8820(10)
_cell_length_b 10.3670(10)
_cell_length_c 15.7780(10)
_cell_measurement_reflns_used 24
_cell_measurement_temperature 293.0(10)
_cell_measurement_theta_max 49.8
_cell_measurement_theta_min 42.5
_cell_volume 1756.1(3)
_computing_cell_refinement 'CAD-4 Software'
_computing_data_collection 'CAD-4 Software (Enraf-Nonius, 1989)'
_computing_data_reduction 'CADSHEL (Kopf, 1987)'
_computing_molecular_graphics 'SHELXTL-Plus (Sheldrick, 1992)'
_computing_publication_material 'CIF2TEX (Kopf, 1992a) and FCF2FOC (Kopf, 1992b)'
_computing_structure_refinement 'SHELXL93 (Sheldrick, 1993)'
_computing_structure_solution 'SHELXS86 (Sheldrick, 1990)'
_diffrn_ambient_temperature 293.0(10)
_diffrn_measurement_device 'Enraf-Nonius CAD-4'
_diffrn_measurement_method 2\q/\w
_diffrn_radiation_monochromator graphite
_diffrn_radiation_source 'fine-focus sealed tube'
_diffrn_radiation_type CuK\a
_diffrn_radiation_wavelength 1.54178
_diffrn_reflns_av_R_equivalents 0.0140
_diffrn_reflns_av_sigmaI/netI 0.0135
_diffrn_reflns_limit_h_max 13
_diffrn_reflns_limit_h_min 0
_diffrn_reflns_limit_k_max 12
_diffrn_reflns_limit_k_min 0
_diffrn_reflns_limit_l_max 19
_diffrn_reflns_limit_l_min -19
_diffrn_reflns_number 3624
_diffrn_reflns_theta_max 76.5
_diffrn_reflns_theta_min 4.5
_diffrn_standards_decay_% 1
_diffrn_standards_interval_time 120
_diffrn_standards_number 3
_exptl_absorpt_coefficient_mu 0.707
_exptl_absorpt_correction_type none
_exptl_crystal_colour colorless
_exptl_crystal_density_diffrn 1.204
_exptl_crystal_density_meas ?
_exptl_crystal_density_method 'not measured'
_exptl_crystal_description 'transparent prisms'
_exptl_crystal_F_000 680
_exptl_crystal_size_max 0.5
_exptl_crystal_size_mid 0.4
_exptl_crystal_size_min 0.3
_refine_diff_density_max 0.234
_refine_diff_density_min -0.152
_refine_ls_extinction_coef 0.0061(5)
_refine_ls_extinction_method SHELXL93
_refine_ls_goodness_of_fit_all 1.115
_refine_ls_goodness_of_fit_obs 1.121
_refine_ls_hydrogen_treatment 'H atoms refined with distance restrains (SHELXL93; Sheldrick, 1993)'
_refine_ls_matrix_type full
_refine_ls_number_parameters 237
_refine_ls_number_reflns 3382
_refine_ls_number_restraints 0
_refine_ls_restrained_S_all 1.122
_refine_ls_restrained_S_obs 1.121
_refine_ls_R_factor_all 0.0456
_refine_ls_R_factor_obs 0.0437
_refine_ls_shift/esd_max 0.103
_refine_ls_shift/esd_mean 0.019
_refine_ls_structure_factor_coef Fsqd
_refine_ls_weighting_scheme
;
calc w = 1/[\s^2^(F~o~^2^) + (0.0654P)^2^ + 0.4297P]
where P = (F~o~^2^ + 2F~c~^2^)/3
;
_refine_ls_wR_factor_all 0.1334
_refine_ls_wR_factor_obs 0.1297
_reflns_number_observed 3213
_reflns_number_total 3386
_reflns_observed_criterion >2sigma(I)
_cod_data_source_file ab1302.cif
_cod_data_source_block ndmm
_cod_depositor_comments
;
The following automatic conversions were performed:

'_chemical_melting_point' value '401-402 K' was changed to '401.5(5)'
- the average value was taken and precision was estimated.

Automatic conversion script
Id: cif_fix_values 1715 2011-07-08 13:25:40Z adriana 

The following automatic conversions were performed:

'_exptl_crystal_density_meas' value 'not measured' was changed to '?'
- the value is perceived as not measured.

Automatic conversion script
Id: cif_fix_values 3008 2015-01-20 13:52:24Z robertas 
;
_cod_original_sg_symbol_H-M 'P 21/n'
_cod_database_code 2004558

loop_
_symmetry_equiv_pos_as_xyz
'x, y, z'
'-x+1/2, y+1/2, -z+1/2'
'-x, -y, -z'
'x-1/2, -y-1/2, z-1/2'

loop_
_atom_site_aniso_label
_atom_site_aniso_U_11
_atom_site_aniso_U_22
_atom_site_aniso_U_33
_atom_site_aniso_U_12
_atom_site_aniso_U_13
_atom_site_aniso_U_23
C10 0.0419(7) 0.0512(9) 0.0365(7) -0.0051(6) 0.0070(5) 0.0005(5)
C21 0.0561(9) 0.0528(10) 0.0604(10) -0.0103(7) 0.0049(7) 0.0091(7)
C31 0.0438(7) 0.0501(9) 0.0329(6) -0.0019(6) 0.0027(5) 0.0022(5)
O41 0.0508(6) 0.0555(7) 0.0540(6) -0.0019(5) -0.0069(5) 0.0102(5)
N51 0.0397(6) 0.0447(7) 0.0408(6) -0.0040(5) 0.0022(4) -0.0003(5)
C61 0.0418(7) 0.0474(9) 0.0489(8) 0.0017(6) 0.0071(6) 0.0015(6)
O71 0.0497(6) 0.0523(7) 0.0725(8) 0.0002(5) -0.0081(5) 0.0041(5)
C81 0.0540(9) 0.0444(10) 0.0749(11) -0.0016(7) 0.0092(8) 0.0009(7)
C91 0.0520(9) 0.0498(10) 0.0709(11) -0.0097(7) 0.0079(7) -0.0089(8)
C101 0.0431(7) 0.0528(9) 0.0462(8) -0.0081(6) 0.0010(6) -0.0047(6)
C111 0.0835(14) 0.0845(15) 0.0446(9) -0.0114(11) -0.0057(8) -0.0072(9)
C121 0.0438(8) 0.0673(13) 0.0815(13) -0.0031(8) 0.0107(8) -0.0013(9)
C22 0.0593(10) 0.0890(15) 0.0418(8) -0.0094(9) 0.0162(7) -0.0070(8)
C32 0.0387(7) 0.0465(9) 0.0408(7) -0.0049(6) 0.0053(5) -0.0041(5)
O42 0.0371(5) 0.0715(8) 0.0574(6) -0.0023(5) 0.0079(4) -0.0088(5)
N52 0.0417(6) 0.0526(8) 0.0353(6) 0.0000(5) 0.0017(4) -0.0019(5)
C62 0.0478(8) 0.0554(10) 0.0408(7) 0.0037(7) 0.0086(6) 0.0035(6)
O72 0.0416(6) 0.0882(9) 0.0495(6) 0.0062(5) 0.0074(4) 0.0018(5)
C82 0.0707(11) 0.0912(14) 0.0413(8) 0.0033(10) 0.0170(7) -0.0017(8)
C92 0.0780(12) 0.098(2) 0.0348(8) -0.0060(11) 0.0052(7) -0.0006(8)
C102 0.0512(8) 0.0724(12) 0.0384(7) -0.0057(8) -0.0040(6) 0.0027(7)
C112 0.0772(12) 0.092(2) 0.0529(10) -0.0296(12) -0.0006(9) -0.0140(10)
C122 0.0618(11) 0.095(2) 0.0776(13) 0.0076(11) -0.0095(10) 0.0267(11)

loop_
_atom_site_label
_atom_site_occupancy
_atom_site_fract_x
_atom_site_fract_y
_atom_site_fract_z
_atom_site_U_iso_or_equiv
_atom_site_thermal_displace_type
_atom_site_calc_flag
_atom_site_refinement_flags
_atom_site_type_symbol
C10 1 1.09910(10) .1344(2) .23280(10) .0431(3) Uani d . C
C21 1 1.0913(2) .2822(2) .23070(10) .0570(4) Uani d . C
H211 1 1.0488(10) .3117(2) .2758(5) .081(7) Uiso calc R H
H212 1 1.0464(10) .3095(2) .1762(3) .082(7) Uiso calc R H
H213 1 1.1738(2) .3177(2) .2387(8) .067(5) Uiso calc R H
C31 1 .96570(10) .0795(2) .21300(10) .0427(3) Uani d . C
O41 1 .88240(10) .14730(10) .17740(10) .0552(3) Uani d . O
N51 1 .94450(10) -.05260(10) .21870(10) .0423(3) Uani d . N
C61 1 1.02030(10) -0.1452(2) .26570(10) .0461(3) Uani d . C
O71 1 1.11780(10) -0.12450(10) .31300(10) .0602(3) Uani d . O
C81 1 .9578(2) -0.2689(2) .24790(10) .0579(4) Uani d . C
H81 1 .9892(2) -0.3483(2) .26868(12) .078(6) Uiso calc R H
C91 1 .8499(2) -0.2507(2) .19780(10) .0578(4) Uani d . C
H91 1 .7938(2) -0.3167(2) .17961(12) .080(6) Uiso calc R H
C101 1 .82750(10) -0.1127(2) .17340(10) .0481(4) Uani d . C
C111 1 .8172(2) -.0979(2) .07610(10) .0727(6) Uani d . C
H111 1 .8010(13) -.0092(3) .06059(15) .081(7) Uiso calc R H
H112 1 .7503(9) -0.1506(11) .04797(11) .088(7) Uiso calc R H
H113 1 .8939(5) -0.1244(13) .0587(2) .114(10) Uiso calc R H
C121 1 .7122(2) -.0636(2) .20550(10) .0641(5) Uani d . C
H121 1 .6419(3) -0.1159(8) .1823(7) .079(6) Uiso calc R H
H122 1 .6968(7) .0242(5) .1875(7) .080(7) Uiso calc R H
H123 1 .7247(5) -.0679(12) .26710(14) .091(7) Uiso calc R H
C22 1 1.1607(2) .0874(2) .15700(10) .0624(5) Uani d . C
H221 1 1.1058(5) .1036(12) .10395(11) .097(8) Uiso calc R H
H222 1 1.1772(11) -.0034(3) .1627(5) .073(6) Uiso calc R H
H223 1 1.2376(6) .1329(9) .1570(5) .076(6) Uiso calc R H
C32 1 1.19000(10) .1032(2) .31580(10) .0421(3) Uani d . C
O42 1 1.29790(10) .08050(10) .31260(10) .0553(3) Uani d . O
N52 1 1.15540(10) .12680(10) .39610(10) .0437(3) Uani d . N
C62 1 1.03650(10) .1437(2) .41510(10) .0478(4) Uani d . C
O72 1 .93960(10) .13490(10) .36500(10) .0598(3) Uani d . O
C82 1 1.0524(2) .1745(2) .50730(10) .0668(5) Uani d . C
H82 1 .9882(2) .1929(2) .53774(10) .072(6) Uiso calc R H
C92 1 1.1712(2) .1721(2) .53970(10) .0709(5) Uani d . C
H92 1 1.2023(2) .1910(2) .59677(10) .092(7) Uiso calc R H
C102 1 1.2514(2) .1357(2) .47500(10) .0552(4) Uani d . C
C112 1 1.3472(2) .2401(2) .46720(10) .0753(6) Uani d . C
H114 1 1.3989(8) .2134(6) .4265(7) .082(7) Uiso calc R H
H115 1 1.3979(9) .2540(10) .5221(2) .088(7) Uiso calc R H
H116 1 1.3052(2) .3188(4) .4478(9) .093(8) Uiso calc R H
C122 1 1.3122(2) .0053(2) .4980(2) .0805(6) Uani d . C
H124 1 1.3585(12) -.0205(8) .4540(5) .111(9) Uiso calc R H
H125 1 1.2490(2) -.0577(4) .5028(10) .112(9) Uiso calc R H
H126 1 1.3675(12) .0119(5) .5519(5) .093(7) Uiso calc R H

loop_
_atom_type_symbol
_atom_type_description
_atom_type_scat_dispersion_real
_atom_type_scat_dispersion_imag
_atom_type_scat_source
C C 0.0181 0.0091 'International Tables Vol C Tables 4.2.6.8 and 6.1.1.4'
H H 0.0000 0.0000 'International Tables Vol C Tables 4.2.6.8 and 6.1.1.4'
N N 0.0311 0.0180 'International Tables Vol C Tables 4.2.6.8 and 6.1.1.4'
O O 0.0492 0.0322 'International Tables Vol C Tables 4.2.6.8 and 6.1.1.4'

loop_
_geom_angle_atom_site_label_1
_geom_angle_atom_site_label_2
_geom_angle_atom_site_label_3
_geom_angle
_geom_angle_publ_flag
C21 C10 C32 104.72(12) yes
C21 C10 C22 109.09(14) yes
C32 C10 C22 106.99(12) yes
C21 C10 C31 108.46(12) yes
C32 C10 C31 123.19(12) yes
C22 C10 C31 103.91(12) yes
C10 C21 H211 109.47(8) ?
C10 C21 H212 109.47(8) ?
H211 C21 H212 109.5 ?
C10 C21 H213 109.47(8) ?
H211 C21 H213 109.5 ?
H212 C21 H213 109.5 ?
O41 C31 N51 118.70(13) yes
O41 C31 C10 119.26(13) yes
N51 C31 C10 120.64(12) yes
C31 N51 C61 128.25(12) yes
C31 N51 C101 121.19(12) yes
C61 N51 C101 110.54(12) yes
O71 C61 N51 125.90(15) yes
O71 C61 C81 127.48(15) yes
N51 C61 C81 106.61(13) yes
C91 C81 C61 109.4(2) yes
C91 C81 H81 125.30(11) ?
C61 C81 H81 125.29(9) ?
C81 C91 C101 112.54(15) yes
C81 C91 H91 123.73(11) ?
C101 C91 H91 123.73(8) ?
N51 C101 C91 100.80(12) yes
N51 C101 C121 112.81(13) yes
C91 C101 C121 110.19(14) yes
N51 C101 C111 110.88(13) yes
C91 C101 C111 109.74(15) yes
C121 C101 C111 111.9(2) yes
C101 C111 H111 109.47(11) ?
C101 C111 H112 109.47(10) ?
H111 C111 H112 109.5 ?
C101 C111 H113 109.47(11) ?
H111 C111 H113 109.5 ?
H112 C111 H113 109.5 ?
C101 C121 H121 109.47(9) ?
C101 C121 H122 109.47(10) ?
H121 C121 H122 109.5 ?
C101 C121 H123 109.47(10) ?
H121 C121 H123 109.5 ?
H122 C121 H123 109.5 ?
C10 C22 H221 109.47(9) ?
C10 C22 H222 109.47(10) ?
H221 C22 H222 109.5 ?
C10 C22 H223 109.47(9) ?
H221 C22 H223 109.5 ?
H222 C22 H223 109.5 ?
O42 C32 N52 118.63(13) yes
O42 C32 C10 120.02(13) yes
N52 C32 C10 120.05(12) yes
C62 N52 C32 128.06(12) yes
C62 N52 C102 111.28(12) yes
C32 N52 C102 120.66(12) yes
O72 C62 N52 126.33(13) yes
O72 C62 C82 127.50(15) yes
N52 C62 C82 106.17(13) yes
C92 C82 C62 109.3(2) yes
C92 C82 H82 125.35(11) ?
C62 C82 H82 125.35(10) ?
C82 C92 C102 112.79(15) yes
C82 C92 H92 123.61(11) ?
C102 C92 H92 123.61(9) ?
N52 C102 C92 100.23(13) yes
N52 C102 C122 111.21(15) yes
C92 C102 C122 109.9(2) yes
N52 C102 C112 111.83(14) yes
C92 C102 C112 111.1(2) yes
C122 C102 C112 112.0(2) yes
C102 C112 H114 109.47(11) ?
C102 C112 H115 109.47(9) ?
H114 C112 H115 109.5 ?
C102 C112 H116 109.47(12) ?
H114 C112 H116 109.5 ?
H115 C112 H116 109.5 ?
C102 C122 H124 109.47(11) ?
C102 C122 H125 109.47(11) ?
H124 C122 H125 109.5 ?
C102 C122 H126 109.47(11) ?
H124 C122 H126 109.5 ?
H125 C122 H126 109.5 ?

loop_
_geom_bond_atom_site_label_1
_geom_bond_atom_site_label_2
_geom_bond_distance
_geom_bond_publ_flag
C10 C21 1.535(2) yes
C10 C32 1.541(2) yes
C10 C22 1.543(2) yes
C10 C31 1.542(2) yes
C21 H211 0.96 ?
C21 H212 0.96 ?
C21 H213 0.96 ?
C31 O41 1.210(2) yes
C31 N51 1.394(2) yes
N51 C61 1.398(2) yes
N51 C101 1.491(2) yes
C61 O71 1.212(2) yes
C61 C81 1.457(2) yes
C81 C91 1.318(2) yes
C81 H81 0.93 ?
C91 C101 1.491(3) yes
C91 H91 0.93 ?
C101 C121 1.517(2) yes
C101 C111 1.528(2) yes
C111 H111 0.96 ?
C111 H112 0.96 ?
C111 H113 0.96 ?
C121 H121 0.96 ?
C121 H122 0.96 ?
C121 H123 0.96 ?
C22 H221 0.96 ?
C22 H222 0.96 ?
C22 H223 0.96 ?
C32 O42 1.206(2) yes
C32 N52 1.402(2) yes
N52 C62 1.385(2) yes
N52 C102 1.493(2) yes
C62 O72 1.213(2) yes
C62 C82 1.472(2) yes
C82 C92 1.311(3) yes
C82 H82 0.93 ?
C92 C102 1.495(3) yes
C92 H92 0.93 ?
C102 C122 1.523(3) yes
C102 C112 1.521(3) yes
C112 H114 0.96 ?
C112 H115 0.96 ?
C112 H116 0.96 ?
C122 H124 0.96 ?
C122 H125 0.96 ?
C122 H126 0.96 ?

loop_
_geom_torsion_atom_site_label_1
_geom_torsion_atom_site_label_2
_geom_torsion_atom_site_label_3
_geom_torsion_atom_site_label_4
_geom_torsion
C21 C10 C31 O41 19.7(2)
C32 C10 C31 O41 142.29(14)
C22 C10 C31 O41 -96.3(2)
C21 C10 C31 N51 -173.95(12)
C32 C10 C31 N51 -51.4(2)
C22 C10 C31 N51 70.1(2)
O41 C31 N51 C61 -171.09(14)
C10 C31 N51 C61 22.5(2)
O41 C31 N51 C101 7.1(2)
C10 C31 N51 C101 -159.35(12)
C31 N51 C61 O71 2.8(2)
C101 N51 C61 O71 -175.52(15)
C31 N51 C61 C81 -178.34(14)
C101 N51 C61 C81 3.4(2)
O71 C61 C81 C91 175.8(2)
N51 C61 C81 C91 -3.1(2)
C61 C81 C91 C101 1.6(2)
C31 N51 C101 C91 179.20(13)
C61 N51 C101 C91 -2.3(2)
C31 N51 C101 C121 -63.3(2)
C61 N51 C101 C121 115.1(2)
C31 N51 C101 C111 63.0(2)
C61 N51 C101 C111 -118.5(2)
C81 C91 C101 N51 0.4(2)
C81 C91 C101 C121 -119.0(2)
C81 C91 C101 C111 117.4(2)
C21 C10 C32 O42 -98.0(2)
C22 C10 C32 O42 17.7(2)
C31 C10 C32 O42 137.7(2)
C21 C10 C32 N52 68.7(2)
C22 C10 C32 N52 -175.55(14)
C31 C10 C32 N52 -55.5(2)
O42 C32 N52 C62 -174.01(15)
C10 C32 N52 C62 19.0(2)
O42 C32 N52 C102 5.6(2)
C10 C32 N52 C102 -161.39(14)
C32 N52 C62 O72 3.7(3)
C102 N52 C62 O72 -175.9(2)
C32 N52 C62 C82 -176.1(2)
C102 N52 C62 C82 4.3(2)
O72 C62 C82 C92 178.6(2)
N52 C62 C82 C92 -1.6(2)
C62 C82 C92 C102 -1.7(3)
C62 N52 C102 C92 -5.0(2)
C32 N52 C102 C92 175.35(15)
C62 N52 C102 C122 111.2(2)
C32 N52 C102 C122 -68.5(2)
C62 N52 C102 C112 -122.8(2)
C32 N52 C102 C112 57.6(2)
C82 C92 C102 N52 4.0(2)
C82 C92 C102 C122 -113.1(2)
C82 C92 C102 C112 122.3(2)

loop_
_cod_related_entry_id
_cod_related_entry_database
_cod_related_entry_code
1 ChemSpider 21138514
